data_4320137
loop_
_publ_author_name
'Marco Melchior'
'Steven J. Rettig'
'Barry D. Liboiron'
'Katherine H. Thompson'
'Violet G. Yuen'
'John H. McNeill'
'Chris Orvig'

_publ_section_title
;
 Insulin-Enhancing Vanadium(III) Complexes
;
_journal_name_full 'Inorganic Chemistry'
_journal_page_first 4686
_journal_page_last 4690
_journal_paper_doi 10.1021/ic000984t
_journal_volume 40
_journal_year 2001
_chemical_formula_sum 'C21 H48 N3 O18 V'
_chemical_formula_weight 681.56
_space_group_IT_number 147
_symmetry_cell_setting trigonal
_symmetry_Int_Tables_number 147
_symmetry_space_group_name_Hall '-P 3'
_symmetry_space_group_name_H-M 'P -3'
_audit_creation_date 2000-08-21
_audit_creation_method 'by teXsan v1.8'
_cell_angle_alpha 90
_cell_angle_beta 90
_cell_angle_gamma 120
_cell_formula_units_Z 2
_cell_length_a 16.6167(9)
_cell_length_b 16.6167(9)
_cell_length_c 6.8101(2)
_cell_measurement_reflns_used 11256
_cell_measurement_temperature 180.2
_cell_measurement_theta_max 30.0
_cell_measurement_theta_min 2.0
_cell_volume 1628.45(13)
_computing_cell_refinement 'd*TREK (MSC, 1996-1998)'
_computing_data_collection 'd*TREK (MSC, 1996-1998)'
_computing_data_reduction 'd*TREK (MSC, 1996-1998)'
_computing_publication_material 'teXsan (MSC, 1992-1997)'
_computing_structure_refinement 'teXsan (MSC, 1992-1997)'
_computing_structure_solution
;
SIR92 (Altomare, et. al. 1993)
;
_diffrn_ambient_temperature 180.2
_diffrn_detector_area_resol_mean 11.76
_diffrn_measurement_device_type 'Rigaku/ADSC CCD'
_diffrn_measurement_method 'area detector'
_diffrn_orient_matrix_UB_11 0.00000
_diffrn_orient_matrix_UB_12 0.00000
_diffrn_orient_matrix_UB_13 0.00000
_diffrn_orient_matrix_UB_21 0.00000
_diffrn_orient_matrix_UB_22 0.00000
_diffrn_orient_matrix_UB_23 0.00000
_diffrn_orient_matrix_UB_31 0.00000
_diffrn_orient_matrix_UB_32 0.00000
_diffrn_orient_matrix_UB_33 0.00000
_diffrn_radiation_detector CCD
_diffrn_radiation_monochromator graphite
_diffrn_radiation_source 'X-ray tube'
_diffrn_radiation_type 'Mo K\a'
_diffrn_radiation_wavelength 0.7107
_diffrn_reflns_av_R_equivalents 0.06732
_diffrn_reflns_av_sigmaI/netI 0.200
_diffrn_reflns_limit_h_max 20
_diffrn_reflns_limit_h_min 0
_diffrn_reflns_limit_k_max 19
_diffrn_reflns_limit_k_min -22
_diffrn_reflns_limit_l_max 9
_diffrn_reflns_limit_l_min -9
_diffrn_reflns_number 15267
_diffrn_reflns_reduction_process 'Lp corrections applied'
_diffrn_reflns_theta_max 30.03
_diffrn_reflns_theta_min 2.45
_diffrn_standards_decay_% 0.00
_diffrn_standards_interval_count 0
_diffrn_standards_number 0
_exptl_absorpt_coefficient_mu 0.382
_exptl_absorpt_correction_T_max 1.000
_exptl_absorpt_correction_T_min 0.723
_exptl_absorpt_correction_type multi-scan
_exptl_crystal_colour brown
_exptl_crystal_density_diffrn 1.390
_exptl_crystal_density_meas ?
_exptl_crystal_description needle
_exptl_crystal_F_000 724.00
_exptl_crystal_size_max 0.45
_exptl_crystal_size_mid 0.22
_exptl_crystal_size_min 0.20
_refine_diff_density_max 0.48
_refine_diff_density_min -0.23
_refine_ls_extinction_method none
_refine_ls_goodness_of_fit_all 1.741
_refine_ls_goodness_of_fit_ref 1.741
_refine_ls_hydrogen_treatment refall
_refine_ls_matrix_type full
_refine_ls_number_constraints 2
_refine_ls_number_parameters 194
_refine_ls_number_reflns 3038
_refine_ls_number_restraints 0
_refine_ls_R_factor_all 0.0857
_refine_ls_R_factor_gt 0.058
_refine_ls_shift/su_max 0.0070
_refine_ls_shift/su_mean 0.0010
_refine_ls_structure_factor_coef Fsqd
_refine_ls_weighting_details 'w = 1/[\s^2^(Fo^2^)]'
_refine_ls_weighting_scheme sigma
_refine_ls_wR_factor_all 0.1267
_refine_ls_wR_factor_ref 0.064
_reflns_number_gt 3038
_reflns_number_total 3038
_reflns_threshold_expression I>0.00\s(I)
_cod_data_source_file ic000984t.cif
_cod_data_source_block co198/MMDPP3
_cod_depositor_comments
;
The following automatic conversions were performed:

'_exptl_crystal_density_meas' value 'not measured' was changed to '?'
- the value is perceived as not measured.

Automatic conversion script
Id: cif_fix_values 3008 2015-01-20 13:52:24Z robertas 
;
_cod_original_cell_volume 1628.45(11)
_cod_original_sg_symbol_H-M 'P -3 '
_cod_original_formula_sum 'C21 H48 N3 O18 V '
_cod_database_code 4320137

loop_
_symmetry_equiv_pos_as_xyz
'   +x,   +y,   +z'
'   -y,   +x-y,   +z'
'   -x+y,   -x,   +z'
'   -x,   -y,   -z'
'   +y,   -x+y,   -z'
'   +x-y,   +x,   -z'

loop_
_atom_site_label
_atom_site_fract_x
_atom_site_fract_y
_atom_site_fract_z
_atom_site_U_iso_or_equiv
_atom_site_occupancy
_atom_site_refinement_flags
_atom_site_adp_type
_atom_site_calc_flag
_atom_site_calc_attached_atom
V(1) 0.3333 0.6667 0.09219(8) 0.01211(9) 0.333 ST Uani d ?
O(1) 0.38727(9) 0.60554(10) -0.0740(2) 0.0227(4) 1.000 . Uani d ?
O(2) 0.29817(10) 0.55233(10) 0.2597(2) 0.0231(4) 1.000 . Uani d ?
O(3) 0.20897(13) 0.48671(13) -0.3739(3) 0.0375(5) 1.000 . Uani d ?
O(4) 0.17989(13) 0.31610(13) -0.2649(3) 0.0338(5) 1.000 . Uani d ?
O(5) 0.10469(11) 0.18730(13) 0.0305(2) 0.0246(5) 1.000 . Uani d ?
O(6) 0.09576(15) 0.18385(12) 0.4399(3) 0.0369(5) 1.000 . Uani d ?
N(1) 0.36825(12) 0.37983(12) -0.0211(2) 0.0184(5) 1.000 . Uani d ?
C(1) 0.38984(13) 0.46312(14) -0.1028(3) 0.0186(5) 1.000 . Uani d ?
C(2) 0.36653(13) 0.52133(13) -0.0021(3) 0.0155(5) 1.000 . Uani d ?
C(3) 0.31906(14) 0.49484(14) 0.1782(3) 0.0187(5) 1.000 . Uani d ?
C(4) 0.29665(15) 0.40709(15) 0.2546(3) 0.0228(6) 1.000 . Uani d ?
C(5) 0.32201(15) 0.3526(2) 0.1544(3) 0.0242(6) 1.000 . Uani d ?
C(6) 0.3891(2) 0.3139(2) -0.1207(4) 0.0313(8) 1.000 . Uani d ?
C(7) 0.4373(2) 0.4882(2) -0.2960(3) 0.0292(7) 1.000 . Uani d ?
H(1) 0.265(2) 0.386(2) 0.377(4) 0.033(6) 1.000 . Uiso d ?
H(2) 0.310(2) 0.294(2) 0.211(3) 0.031(6) 1.000 . Uiso d ?
H(3) 0.462(2) 0.345(2) -0.159(4) 0.062(9) 1.000 . Uiso d ?
H(4) 0.355(2) 0.295(2) -0.238(5) 0.064(9) 1.000 . Uiso d ?
H(5) 0.372(2) 0.267(2) -0.042(4) 0.036(7) 1.000 . Uiso d ?
H(6) 0.441(2) 0.539(2) -0.330(5) 0.058(10) 1.000 . Uiso d ?
H(7) 0.400(2) 0.439(2) -0.384(5) 0.070(10) 1.000 . Uiso d ?
H(8) 0.501(3) 0.493(2) -0.294(4) 0.072(10) 1.000 . Uiso d ?
H(9) 0.242(2) 0.513(2) -0.477(4) 0.030(7) 1.000 . Uiso d ?
H(10) 0.231(3) 0.541(3) -0.299(6) 0.120(14) 1.000 . Uiso d ?
H(11) 0.190(2) 0.379(3) -0.298(4) 0.061(9) 1.000 . Uiso d ?
H(12) 0.157(2) 0.285(2) -0.361(5) 0.049(9) 1.000 . Uiso d ?
H(13) 0.129(2) 0.231(2) -0.028(5) 0.059(11) 1.000 . Uiso d ?
H(14) 0.135(3) 0.148(3) 0.005(6) 0.120(14) 1.000 . Uiso d ?
H(15) 0.102(3) 0.190(3) 0.334(6) 0.083(13) 1.000 . Uiso d ?
H(16) 0.031(3) 0.156(3) 0.478(6) 0.096(13) 1.000 . Uiso d ?

loop_
_atom_site_aniso_label
_atom_site_aniso_U_11
_atom_site_aniso_U_22
_atom_site_aniso_U_33
_atom_site_aniso_U_12
_atom_site_aniso_U_13
_atom_site_aniso_U_23
V(1) 0.0101(2) 0.0101 0.0161(3) 0.0050 0.0000 0.0000
O(1) 0.0240(8) 0.0212(8) 0.0230(8) 0.0115(7) 0.0027(6) -0.0006(6)
O(2) 0.0267(9) 0.0211(8) 0.0243(8) 0.0143(7) 0.0027(6) 0.0027(6)
O(3) 0.0501(12) 0.0309(10) 0.0297(10) 0.0188(9) 0.0082(8) 0.0027(8)
O(4) 0.0435(11) 0.0251(10) 0.0235(9) 0.0101(8) -0.0015(7) 0.0011(7)
O(5) 0.0251(9) 0.0251(10) 0.0234(9) 0.0125(8) 0.0028(7) 0.0036(7)
O(6) 0.0469(12) 0.0373(11) 0.0196(9) 0.0158(10) -0.0005(8) -0.0014(7)
N(1) 0.0166(9) 0.0158(9) 0.0248(10) 0.0096(8) -0.0036(7) -0.0030(7)
C(1) 0.0141(11) 0.0205(11) 0.0207(10) 0.0083(9) 0.0004(8) 0.0003(8)
C(2) 0.0126(10) 0.0132(10) 0.0209(10) 0.0066(8) -0.0040(7) -0.0012(8)
C(3) 0.0134(10) 0.0242(11) 0.0175(10) 0.0088(9) -0.0011(7) -0.0015(8)
C(4) 0.0197(11) 0.0258(12) 0.0195(11) 0.0088(10) 0.0046(8) 0.0060(9)
C(5) 0.0196(12) 0.0168(12) 0.0326(13) 0.0065(10) -0.0008(9) 0.0046(9)
C(6) 0.0352(15) 0.0229(14) 0.042(2) 0.0190(12) -0.0011(12) -0.0075(11)
C(7) 0.0257(14) 0.038(2) 0.0218(12) 0.0145(12) 0.0031(9) -0.0020(10)

loop_
_atom_type_symbol
_atom_type_oxidation_number
_atom_type_number_in_cell
_atom_type_scat_dispersion_real
_atom_type_scat_dispersion_imag
_atom_type_scat_source
C 0 42 0.002 0.002
;International Tables for Crystallography
(1992, Vol. C, Tables 4.2.6.8 and 6.1.1.1)
;
H 0 96 0.000 0.000
;International Tables for Crystallography
(1992, Vol. C, Table 6.1.1.2)
;
N 0 6 0.004 0.003
;International Tables for Crystallography
(1992, Vol. C, Tables 4.2.6.8 and 6.1.1.1)
;
O 0 36 0.008 0.006
;International Tables for Crystallography
(1992, Vol. C, Tables 4.2.6.8 and 6.1.1.1)
;
V 0 2 0.267 0.530
;International Tables for Crystallography
(1992, Vol. C, Tables 4.2.6.8 and 6.1.1.1)
;

loop_
_geom_angle_atom_site_label_1
_geom_angle_atom_site_label_2
_geom_angle_atom_site_label_3
_geom_angle
_geom_angle_site_symmetry_1
_geom_angle_site_symmetry_2
_geom_angle_site_symmetry_3
_geom_angle_publ_flag
O(1) V(1) O(1) 91.30(6) . . 3_565 yes
O(1) V(1) O(1) 91.30(6) . . 2_665 yes
O(1) V(1) O(2) 80.57(6) . . . yes
O(1) V(1) O(2) 167.94(6) . . 3_565 yes
O(1) V(1) O(2) 97.74(6) . . 2_665 yes
O(1) V(1) O(1) 91.30(6) 3_565 . 2_665 yes
O(1) V(1) O(2) 97.74(6) 3_565 . . yes
O(1) V(1) O(2) 80.57(6) 3_565 . 3_565 yes
O(1) V(1) O(2) 167.94(6) 3_565 . 2_665 yes
O(1) V(1) O(2) 167.94(6) 2_665 . . yes
O(1) V(1) O(2) 97.74(6) 2_665 . 3_565 yes
O(1) V(1) O(2) 80.57(6) 2_665 . 2_665 yes
O(2) V(1) O(2) 91.64(6) . . 3_565 yes
O(2) V(1) O(2) 91.64(6) . . 2_665 yes
O(2) V(1) O(2) 91.64(6) 3_565 . 2_665 yes
V(1) O(1) C(2) 111.80(11) . . . yes
V(1) O(2) C(3) 113.00(12) . . . yes
H(9) O(3) H(10) 96.1(29) . . . no
H(11) O(4) H(12) 105.1(27) . . . no
H(13) O(5) H(14) 108.9(33) . . . no
H(15) O(6) H(16) 112.5(36) . . . no
C(1) N(1) C(5) 120.8(2) . . . yes
C(1) N(1) C(6) 121.8(2) . . . yes
C(5) N(1) C(6) 117.3(2) . . . yes
N(1) C(1) C(2) 118.8(2) . . . yes
N(1) C(1) C(7) 118.7(2) . . . yes
C(2) C(1) C(7) 122.5(2) . . . yes
O(1) C(2) C(1) 121.7(2) . . . yes
O(1) C(2) C(3) 116.9(2) . . . yes
C(1) C(2) C(3) 121.4(2) . . . yes
O(2) C(3) C(2) 117.4(2) . . . yes
O(2) C(3) C(4) 125.1(2) . . . yes
C(2) C(3) C(4) 117.5(2) . . . yes
C(3) C(4) C(5) 119.6(2) . . . yes
C(3) C(4) H(1) 120.8(14) . . . no
C(5) C(4) H(1) 119.5(14) . . . no
N(1) C(5) C(4) 121.8(2) . . . yes
N(1) C(5) H(2) 118.6(14) . . . no
C(4) C(5) H(2) 119.5(14) . . . no
N(1) C(6) H(3) 112.1(16) . . . no
N(1) C(6) H(4) 108.2(20) . . . no
N(1) C(6) H(5) 106.9(17) . . . no
H(3) C(6) H(4) 107.6(24) . . . no
H(3) C(6) H(5) 111.1(23) . . . no
H(4) C(6) H(5) 110.9(26) . . . no
C(1) C(7) H(6) 106.8(22) . . . no
C(1) C(7) H(7) 107.0(20) . . . no
C(1) C(7) H(8) 113.1(17) . . . no
H(6) C(7) H(7) 111.6(28) . . . no
H(6) C(7) H(8) 112.0(25) . . . no
H(7) C(7) H(8) 106.4(27) . . . no

loop_
_geom_bond_atom_site_label_1
_geom_bond_atom_site_label_2
_geom_bond_distance
_geom_bond_site_symmetry_1
_geom_bond_site_symmetry_2
_geom_bond_publ_flag
V(1) O(1) 2.0067(14) . . yes
V(1) O(1) 2.0067(14) . 3_565 yes
V(1) O(1) 2.0067(14) . 2_665 yes
V(1) O(2) 2.0354(14) . . yes
V(1) O(2) 2.0354(14) . 3_565 yes
V(1) O(2) 2.0354(14) . 2_665 yes
O(1) C(2) 1.355(2) . . yes
O(2) C(3) 1.294(2) . . yes
O(3) H(9) 0.86(3) . . no
O(3) H(10) 0.94(5) . . no
O(4) H(11) 1.00(4) . . no
O(4) H(12) 0.80(3) . . no
O(5) H(13) 0.74(4) . . no
O(5) H(14) 1.02(5) . . no
O(6) H(15) 0.73(4) . . no
O(6) H(16) 0.97(4) . . no
N(1) C(1) 1.363(3) . . yes
N(1) C(5) 1.370(3) . . yes
N(1) C(6) 1.470(3) . . yes
C(1) C(2) 1.390(3) . . yes
C(1) C(7) 1.482(3) . . yes
C(2) C(3) 1.405(3) . . yes
C(3) C(4) 1.412(3) . . yes
C(4) C(5) 1.359(3) . . yes
C(4) H(1) 0.95(2) . . no
C(5) H(2) 0.96(3) . . no
C(6) H(3) 1.09(3) . . no
C(6) H(4) 0.94(3) . . no
C(6) H(5) 0.87(3) . . no
C(7) H(6) 0.85(3) . . no
C(7) H(7) 0.95(3) . . no
C(7) H(8) 1.02(4) . . no

loop_
_geom_contact_atom_site_label_1
_geom_contact_atom_site_label_2
_geom_contact_distance
_geom_contact_site_symmetry_1
_geom_contact_site_symmetry_2
_geom_contact_publ_flag
O(1) O(3) 2.873(2) . 2_665 no
O(1) O(3) 3.316(2) . . no
O(1) C(6) 3.519(3) . 4_665 no
O(2) O(3) 2.827(2) . 1_556 no
O(2) C(6) 3.454(3) . 6 no
O(3) O(4) 2.730(3) . . no
O(3) C(2) 3.477(3) . . no
O(3) C(7) 3.477(4) . 3_565 no
O(3) C(4) 3.493(3) . 1_554 no
O(3) C(3) 3.525(3) . 1_554 no
O(4) O(5) 2.741(2) . . no
O(4) O(6) 2.784(3) . 1_554 no
O(4) N(1) 3.219(2) . . no
O(4) C(1) 3.292(3) . . no
O(4) C(5) 3.559(3) . . no
O(5) O(5) 2.733(2) . 5 no
O(5) O(5) 2.733(2) . 6 no
O(5) O(6) 2.791(3) . . no
O(5) C(5) 3.373(3) . . no
O(6) O(6) 2.770(2) . 5_556 no
O(6) O(6) 2.770(2) . 6_556 no
N(1) C(7) 3.581(3) . 4_665 no
C(1) C(1) 3.518(4) . 4_665 no
C(3) C(6) 3.541(3) . 6 no
C(7) C(7) 3.376(5) . 4_664 no
O(1) H(10) 2.02(5) . 2_665 no
O(1) H(3) 2.72(3) . 4_665 no
O(1) H(10) 2.72(5) . . no
O(2) H(9) 1.98(3) . 1_556 no
O(2) H(3) 2.70(3) . 6 no
O(3) H(11) 1.73(4) . . no
O(3) H(6) 2.67(3) . 3_565 no
O(3) H(1) 2.85(2) . 1_554 no
O(4) H(13) 2.03(4) . . no
O(4) H(2) 2.71(3) . 6 no
O(4) H(1) 2.77(3) . 1_554 no
O(4) H(5) 2.82(3) . 6 no
O(5) H(14) 1.72(5) . 6 no
O(5) H(15) 2.07(4) . . no
O(6) H(16) 1.80(4) . 5_556 no
O(6) H(12) 2.00(3) . 1_556 no
C(2) H(3) 2.81(3) . 4_665 no
C(3) H(9) 2.77(3) . 1_556 no
C(4) H(7) 2.89(3) . 1_556 no
C(4) H(8) 2.93(4) . 4_665 no
C(4) H(9) 2.98(3) . 1_556 no
C(5) H(8) 2.93(3) . 4_665 no
C(7) H(8) 2.94(3) . 4_664 no
H(1) H(12) 2.50(4) . 1_556 no
H(1) H(11) 2.52(4) . 1_556 no
H(1) H(9) 2.53(3) . 1_556 no
H(1) H(7) 2.55(4) . 1_556 no
H(2) H(11) 2.60(4) . 5 no
H(5) H(13) 2.62(4) . 5 no
H(6) H(10) 2.39(6) . 2_665 no
H(7) H(8) 2.64(4) . 4_664 no
H(9) H(11) 2.29(4) . . no
H(10) H(11) 2.42(6) . . no
H(12) H(16) 2.39(5) . 1_554 no
H(12) H(13) 2.40(4) . . no
H(12) H(15) 2.49(5) . 1_554 no
H(13) H(14) 2.10(6) . 6 no
H(13) H(15) 2.53(5) . . no
H(14) H(14) 2.36(4) . 5 no
H(14) H(14) 2.36(4) . 6 no
H(14) H(15) 2.49(6) . . no
H(15) H(16) 2.14(6) . 5_556 no
H(16) H(16) 2.39(4) . 5_556 no
H(16) H(16) 2.39(4) . 6_556 no

loop_
_geom_torsion_atom_site_label_1
_geom_torsion_atom_site_label_2
_geom_torsion_atom_site_label_3
_geom_torsion_atom_site_label_4
_geom_torsion_site_symmetry_1
_geom_torsion_site_symmetry_2
_geom_torsion_site_symmetry_3
_geom_torsion_site_symmetry_4
_geom_torsion
_geom_torsion_publ_flag
V(1) O(1) C(2) C(1) . . . . 174.31(15) no
V(1) O(1) C(2) C(3) . . . . -4.8(2) no
V(1) O(1) C(2) C(1) . 3_565 3_565 3_565 174.31(15) no
V(1) O(1) C(2) C(3) . 3_565 3_565 3_565 -4.8(2) no
V(1) O(1) C(2) C(1) . 2_665 2_665 2_665 174.31(15) no
V(1) O(1) C(2) C(3) . 2_665 2_665 2_665 -4.8(2) no
V(1) O(2) C(3) C(2) . . . . 3.8(2) no
V(1) O(2) C(3) C(4) . . . . -175.2(2) no
V(1) O(2) C(3) C(2) . 3_565 3_565 3_565 3.8(2) no
V(1) O(2) C(3) C(4) . 3_565 3_565 3_565 -175.2(2) no
V(1) O(2) C(3) C(2) . 2_665 2_665 2_665 3.8(2) no
V(1) O(2) C(3) C(4) . 2_665 2_665 2_665 -175.2(2) no
O(1) V(1) O(1) C(2) . . 3_565 3_565 176.15(12) no
O(1) V(1) O(1) C(2) . . 2_665 2_665 -92.52(14) no
O(1) V(1) O(2) C(3) . . . . -4.89(13) no
O(1) V(1) O(2) C(3) . . 3_565 3_565 -53.0(3) no
O(1) V(1) O(2) C(3) . . 2_665 2_665 85.15(14) no
O(1) C(2) C(1) N(1) . . . . 179.0(2) no
O(1) C(2) C(1) C(7) . . . . -1.0(3) no
O(1) C(2) C(3) O(2) . . . . 0.7(3) no
O(1) C(2) C(3) C(4) . . . . 179.7(2) no
O(2) V(1) O(1) C(2) . . . . 5.11(12) no
O(2) V(1) O(1) C(2) . . 3_565 3_565 95.49(12) no
O(2) V(1) O(1) C(2) . . 2_665 2_665 -45.2(3) no
O(2) V(1) O(2) C(3) . . 3_565 3_565 -102.5(2) no
O(2) V(1) O(2) C(3) . . 2_665 2_665 165.86(14) no
O(2) C(3) C(2) C(1) . . . . -178.4(2) no
O(2) C(3) C(4) C(5) . . . . 179.6(2) no
N(1) C(1) C(2) C(3) . . . . -1.9(3) no
N(1) C(5) C(4) C(3) . . . . -0.7(3) no
C(1) N(1) C(5) C(4) . . . . -0.6(3) no
C(1) C(2) C(3) C(4) . . . . 0.6(3) no
C(2) C(1) N(1) C(5) . . . . 1.9(3) no
C(2) C(1) N(1) C(6) . . . . 178.8(2) no
C(2) C(3) C(4) C(5) . . . . 0.7(3) no
C(3) C(2) C(1) C(7) . . . . 178.1(2) no
C(4) C(5) N(1) C(6) . . . . -177.7(2) no
C(5) N(1) C(1) C(7) . . . . -178.1(2) no
C(6) N(1) C(1) C(7) . . . . -1.2(3) no
